data_7050576
loop_
_publ_author_name
'Chen, Chun-Long'
'Su, Cheng-Yong'
'Cai, Yue-Peng'
'Zhang, Hua-Xin'
'Xu, An-Wu'
'Kang, Bei-Sheng'

_publ_section_title
;
 A non-interpenetrating 2D coordination polymer from a (CH2)8
 spacer-based highly flexible linear ligand and AgCF3CO2Electronic
 supplementary information (ESI) available: 1H NMR spectra and data for
 C8TQ and complex 1 and the 3-D structure of complex 1. See
 http://www.rsc.org/suppdata/nj/b3/b301777j
;
_journal_issue 5
_journal_name_full 'New Journal of Chemistry'
_journal_page_first 790
_journal_paper_doi 10.1039/b301777j
_journal_volume 27
_journal_year 2003
_chemical_formula_sum 'C15 H14 Ag F3 N O2 S'
_chemical_formula_weight 437.20
_chemical_name_systematic
; 
? 
;
_space_group_IT_number 14
_symmetry_cell_setting monoclinic
_symmetry_space_group_name_Hall '-P 2yn'
_symmetry_space_group_name_H-M 'P 1 21/n 1'
_atom_sites_solution_hydrogens geom
_atom_sites_solution_primary direct
_atom_sites_solution_secondary difmap
_audit_creation_method SHELXL-97
_cell_angle_alpha 90.00
_cell_angle_beta 100.736(9)
_cell_angle_gamma 90.00
_cell_formula_units_Z 4
_cell_length_a 11.888(6)
_cell_length_b 7.870(4)
_cell_length_c 17.378(9)
_cell_measurement_temperature 293(2)
_cell_volume 1597.4(14)
_computing_structure_refinement 'SHELXL-97 (Sheldrick, 1997)'
_computing_structure_solution 'SHELXS-97 (Sheldrick, 1990)'
_diffrn_ambient_temperature 293(2)
_diffrn_measured_fraction_theta_full 0.987
_diffrn_measured_fraction_theta_max 0.987
_diffrn_radiation_monochromator graphite
_diffrn_radiation_source 'fine-focus sealed tube'
_diffrn_radiation_type MoK\a
_diffrn_radiation_wavelength 0.71073
_diffrn_reflns_av_R_equivalents 0.0267
_diffrn_reflns_av_sigmaI/netI 0.0299
_diffrn_reflns_limit_h_max 15
_diffrn_reflns_limit_h_min -14
_diffrn_reflns_limit_k_max 9
_diffrn_reflns_limit_k_min -10
_diffrn_reflns_limit_l_max 22
_diffrn_reflns_limit_l_min -14
_diffrn_reflns_number 9516
_diffrn_reflns_theta_full 27.10
_diffrn_reflns_theta_max 27.10
_diffrn_reflns_theta_min 1.92
_exptl_absorpt_coefficient_mu 1.430
_exptl_crystal_colour colorless
_exptl_crystal_density_diffrn 1.818
_exptl_crystal_density_method 'not measured'
_exptl_crystal_description plate
_exptl_crystal_F_000 868
_exptl_crystal_size_max 0.50
_exptl_crystal_size_mid 0.46
_exptl_crystal_size_min 0.08
_refine_diff_density_max 0.718
_refine_diff_density_min -0.837
_refine_diff_density_rms 0.088
_refine_ls_extinction_method none
_refine_ls_goodness_of_fit_ref 1.064
_refine_ls_hydrogen_treatment mixed
_refine_ls_matrix_type full
_refine_ls_number_parameters 217
_refine_ls_number_reflns 3472
_refine_ls_number_restraints 0
_refine_ls_restrained_S_all 1.064
_refine_ls_R_factor_all 0.0574
_refine_ls_R_factor_gt 0.0421
_refine_ls_shift/su_max 0.059
_refine_ls_shift/su_mean 0.009
_refine_ls_structure_factor_coef Fsqd
_refine_ls_weighting_details 'calc w=1/[\s^2^(Fo^2^)+(0.0655P)^2^+2.1002P] where P=(Fo^2^+2Fc^2^)/3'
_refine_ls_weighting_scheme calc
_refine_ls_wR_factor_gt 0.1176
_refine_ls_wR_factor_ref 0.1295
_reflns_number_gt 2666
_reflns_number_total 3472
_reflns_threshold_expression >2sigma(I)
_cod_data_source_file b301777j.txt
_cod_data_source_block 07011m
_cod_depositor_comments
;
The following automatic conversions were performed:
'_symmetry_cell_setting' value 'Monoclinic' changed to 'monoclinic'
according to '/home/saulius/struct/CIF-dictionaries/cif_core.dic'
dictionary named 'cif_core.dic' version 2.4.1 from 2010-06-29.

Automatic conversion script
Id: cif_fix_enum 1527 2010-12-29 10:47:43Z saulius 
;
_cod_original_sg_symbol_H-M P2(1)/n
_cod_database_code 7050576

loop_
_symmetry_equiv_pos_as_xyz
'x, y, z'
'-x+1/2, y+1/2, -z+1/2'
'-x, -y, -z'
'x-1/2, -y-1/2, z-1/2'

loop_
_atom_site_label
_atom_site_type_symbol
_atom_site_fract_x
_atom_site_fract_y
_atom_site_fract_z
_atom_site_U_iso_or_equiv
_atom_site_adp_type
_atom_site_occupancy
_atom_site_symmetry_multiplicity
_atom_site_calc_flag
_atom_site_refinement_flags
_atom_site_disorder_assembly
_atom_site_disorder_group
Ag1 Ag 0.83005(3) 0.04008(5) 0.21578(2) 0.05812(16) Uani 1 1 d . . .
S1 S 0.66268(9) 0.24011(13) 0.23453(6) 0.0439(2) Uani 1 1 d . . .
F1 F 1.2371(5) 0.1954(12) 0.1733(4) 0.211(4) Uani 1 1 d . . .
F2 F 1.1650(5) 0.3914(6) 0.2343(6) 0.186(3) Uani 1 1 d . . .
F3 F 1.2433(4) 0.1937(9) 0.2897(3) 0.150(2) Uani 1 1 d . . .
O1 O 1.0000(3) 0.1859(6) 0.2574(2) 0.0787(11) Uani 1 1 d . . .
O2 O 1.0439(4) 0.0246(6) 0.1626(3) 0.0916(14) Uani 1 1 d . . .
N1 N 0.7453(3) 0.1195(5) 0.08978(19) 0.0495(8) Uani 1 1 d . . .
C1 C 0.7942(5) 0.0779(7) 0.0298(3) 0.0641(13) Uani 1 1 d . . .
H1A H 0.8681 0.0343 0.0403 0.077 Uiso 1 1 calc R . .
C2 C 0.7400(6) 0.0965(9) -0.0483(3) 0.0782(16) Uani 1 1 d . . .
H2A H 0.7782 0.0683 -0.0887 0.094 Uiso 1 1 calc R . .
C3 C 0.6334(6) 0.1549(8) -0.0643(3) 0.0733(15) Uani 1 1 d . . .
H3A H 0.5961 0.1640 -0.1162 0.088 Uiso 1 1 calc R . .
C4 C 0.5759(4) 0.2035(6) -0.0036(3) 0.0575(11) Uani 1 1 d . . .
C5 C 0.4634(5) 0.2676(8) -0.0166(3) 0.0729(15) Uani 1 1 d . . .
H5A H 0.4226 0.2759 -0.0676 0.087 Uiso 1 1 calc R . .
C6 C 0.4142(5) 0.3169(9) 0.0430(4) 0.0774(16) Uani 1 1 d . . .
H6A H 0.3392 0.3564 0.0332 0.093 Uiso 1 1 calc R . .
C7 C 0.4759(4) 0.3092(7) 0.1211(3) 0.0611(12) Uani 1 1 d . . .
H7A H 0.4425 0.3493 0.1620 0.073 Uiso 1 1 calc R . .
C8 C 0.5839(3) 0.2433(5) 0.1366(2) 0.0458(9) Uani 1 1 d . . .
C9 C 0.6374(4) 0.1859(5) 0.0745(2) 0.0458(9) Uani 1 1 d . . .
C10 C 0.5683(4) 0.1290(7) 0.2894(3) 0.0598(12) Uani 1 1 d . . .
H10A H 0.4993 0.1950 0.2892 0.072 Uiso 1 1 calc R . .
H10B H 0.5465 0.0196 0.2656 0.072 Uiso 1 1 calc R . .
C11 C 0.6318(5) 0.1049(8) 0.3726(3) 0.0695(14) Uani 1 1 d . . .
H11A H 0.6550 0.2151 0.3950 0.083 Uiso 1 1 calc R . .
H11B H 0.7005 0.0390 0.3718 0.083 Uiso 1 1 calc R . .
C12 C 0.5596(8) 0.0145(10) 0.4245(4) 0.105(3) Uani 1 1 d . . .
H12A H 0.5321 -0.0959 0.4027 0.127 Uiso 1 1 calc R . .
C13 C 0.5947(12) 0.0059(18) 0.4997(7) 0.080(4) Uani 0.50 1 d P . .
H13A H 0.6595 0.0749 0.5255 0.097 Uiso 0.50 1 calc PR . .
C13' C 0.4820(12) 0.0939(16) 0.4507(7) 0.083(4) Uani 0.50 1 d P . .
H13B H 0.4770 0.2180 0.4465 0.099 Uiso 0.50 1 calc PR . .
C14 C 1.1774(6) 0.2253(8) 0.2220(5) 0.0884(19) Uani 1 1 d . . .
C15 C 1.0637(4) 0.1347(7) 0.2128(3) 0.0626(12) Uani 1 1 d . . .

loop_
_atom_site_aniso_label
_atom_site_aniso_U_11
_atom_site_aniso_U_22
_atom_site_aniso_U_33
_atom_site_aniso_U_23
_atom_site_aniso_U_13
_atom_site_aniso_U_12
Ag1 0.0584(2) 0.0616(3) 0.0543(2) 0.00888(16) 0.01026(16) 0.00952(16)
S1 0.0466(5) 0.0459(6) 0.0416(5) -0.0012(4) 0.0145(4) -0.0024(4)
F1 0.151(5) 0.320(10) 0.196(6) -0.124(7) 0.121(5) -0.132(6)
F2 0.113(4) 0.067(3) 0.376(10) 0.001(5) 0.038(5) -0.024(3)
F3 0.076(3) 0.201(6) 0.157(4) -0.061(4) -0.022(3) 0.016(3)
O1 0.072(2) 0.093(3) 0.073(2) -0.013(2) 0.0173(19) -0.020(2)
O2 0.077(3) 0.083(3) 0.113(4) -0.035(3) 0.014(2) -0.012(2)
N1 0.058(2) 0.051(2) 0.0408(17) 0.0006(16) 0.0129(15) 0.0023(17)
C1 0.078(3) 0.068(3) 0.052(3) 0.001(2) 0.025(2) 0.008(3)
C2 0.108(5) 0.088(4) 0.043(3) -0.003(3) 0.026(3) 0.003(4)
C3 0.098(4) 0.081(4) 0.040(2) -0.001(2) 0.009(2) -0.011(3)
C4 0.068(3) 0.056(3) 0.045(2) 0.006(2) 0.000(2) -0.012(2)
C5 0.070(3) 0.079(4) 0.061(3) 0.013(3) -0.012(3) -0.009(3)
C6 0.053(3) 0.082(4) 0.090(4) 0.010(3) -0.006(3) 0.005(3)
C7 0.054(3) 0.065(3) 0.064(3) -0.001(2) 0.009(2) 0.003(2)
C8 0.046(2) 0.045(2) 0.047(2) -0.0001(18) 0.0083(17) -0.0045(18)
C9 0.053(2) 0.041(2) 0.044(2) 0.0050(17) 0.0091(17) -0.0073(18)
C10 0.064(3) 0.062(3) 0.060(3) -0.002(2) 0.027(2) -0.011(2)
C11 0.098(4) 0.067(3) 0.050(3) 0.002(2) 0.029(3) -0.014(3)
C12 0.164(8) 0.091(5) 0.078(4) -0.011(4) 0.066(5) -0.049(5)
C13 0.101(9) 0.096(9) 0.049(6) 0.006(5) 0.025(6) -0.032(7)
C13' 0.113(10) 0.069(7) 0.085(8) -0.002(6) 0.068(8) -0.012(7)
C14 0.069(4) 0.067(4) 0.125(6) -0.009(4) 0.007(4) -0.005(3)
C15 0.061(3) 0.055(3) 0.068(3) 0.008(3) 0.001(2) -0.002(2)

loop_
_atom_type_symbol
_atom_type_description
_atom_type_scat_dispersion_real
_atom_type_scat_dispersion_imag
_atom_type_scat_source
C C 0.0033 0.0016 'International Tables Vol C Tables 4.2.6.8 and 6.1.1.4'
H H 0.0000 0.0000 'International Tables Vol C Tables 4.2.6.8 and 6.1.1.4'
N N 0.0061 0.0033 'International Tables Vol C Tables 4.2.6.8 and 6.1.1.4'
O O 0.0106 0.0060 'International Tables Vol C Tables 4.2.6.8 and 6.1.1.4'
F F 0.0171 0.0103 'International Tables Vol C Tables 4.2.6.8 and 6.1.1.4'
S S 0.1246 0.1234 'International Tables Vol C Tables 4.2.6.8 and 6.1.1.4'
Ag Ag -0.8971 1.1015 'International Tables Vol C Tables 4.2.6.8 and 6.1.1.4'

loop_
_geom_angle_atom_site_label_1
_geom_angle_atom_site_label_2
_geom_angle_atom_site_label_3
_geom_angle
_geom_angle_site_symmetry_1
_geom_angle_site_symmetry_3
_geom_angle_publ_flag
O1 Ag1 N1 111.17(14) . . ?
O1 Ag1 S1 112.72(12) . 2_645 ?
N1 Ag1 S1 124.00(10) . 2_645 ?
O1 Ag1 S1 107.65(12) . . ?
N1 Ag1 S1 75.38(9) . . ?
S1 Ag1 S1 120.24(3) 2_645 . ?
C8 S1 C10 104.0(2) . . ?
C8 S1 Ag1 107.07(15) . 2_655 ?
C10 S1 Ag1 104.82(17) . 2_655 ?
C8 S1 Ag1 99.57(14) . . ?
C10 S1 Ag1 109.53(18) . . ?
Ag1 S1 Ag1 129.30(5) 2_655 . ?
C15 O1 Ag1 103.9(3) . . ?
C1 N1 C9 118.4(4) . . ?
C1 N1 Ag1 119.9(3) . . ?
C9 N1 Ag1 121.0(3) . . ?
N1 C1 C2 123.2(5) . . ?
N1 C1 H1A 118.4 . . ?
C2 C1 H1A 118.4 . . ?
C3 C2 C1 119.2(5) . . ?
C3 C2 H2A 120.4 . . ?
C1 C2 H2A 120.4 . . ?
C2 C3 C4 120.8(5) . . ?
C2 C3 H3A 119.6 . . ?
C4 C3 H3A 119.6 . . ?
C5 C4 C3 123.6(5) . . ?
C5 C4 C9 119.6(5) . . ?
C3 C4 C9 116.8(5) . . ?
C6 C5 C4 121.2(5) . . ?
C6 C5 H5A 119.4 . . ?
C4 C5 H5A 119.4 . . ?
C5 C6 C7 120.4(5) . . ?
C5 C6 H6A 119.8 . . ?
C7 C6 H6A 119.8 . . ?
C8 C7 C6 120.3(5) . . ?
C8 C7 H7A 119.9 . . ?
C6 C7 H7A 119.9 . . ?
C7 C8 C9 120.6(4) . . ?
C7 C8 S1 120.0(3) . . ?
C9 C8 S1 119.3(3) . . ?
N1 C9 C8 120.6(4) . . ?
N1 C9 C4 121.4(4) . . ?
C8 C9 C4 117.9(4) . . ?
C11 C10 S1 108.3(3) . . ?
C11 C10 H10A 110.0 . . ?
S1 C10 H10A 110.0 . . ?
C11 C10 H10B 110.1 . . ?
S1 C10 H10B 110.0 . . ?
H10A C10 H10B 108.4 . . ?
C10 C11 C12 112.7(5) . . ?
C10 C11 H11A 109.0 . . ?
C12 C11 H11A 109.1 . . ?
C10 C11 H11B 109.0 . . ?
C12 C11 H11B 109.0 . . ?
H11A C11 H11B 107.8 . . ?
C13' C12 C13 77.5(10) . . ?
C13' C12 C11 120.5(8) . . ?
C13 C12 C11 120.5(9) . . ?
C13' C12 H12A 111.4 . . ?
C13 C12 H12A 111.4 . . ?
C11 C12 H12A 111.4 . . ?
C12 C13 C13' 117.7(12) . 3_656 ?
C12 C13 C13' 50.4(7) . . ?
C13' C13 C13' 89.6(10) 3_656 . ?
C12 C13 H13A 120.7 . . ?
C13' C13 H13A 120.7 3_656 . ?
C13' C13 H13A 120.7 . . ?
C12 C13' C13 119.0(11) . 3_656 ?
C12 C13' C13 52.1(8) . . ?
C13 C13' C13 90.4(10) 3_656 . ?
C12 C13' H13B 120.2 . . ?
C13 C13' H13B 120.2 3_656 . ?
C13 C13' H13B 120.2 . . ?
F1 C14 F3 105.0(7) . . ?
F1 C14 F2 113.1(8) . . ?
F3 C14 F2 96.2(7) . . ?
F1 C14 C15 117.3(6) . . ?
F3 C14 C15 112.3(6) . . ?
F2 C14 C15 110.9(6) . . ?
O2 C15 O1 127.9(5) . . ?
O2 C15 C14 117.5(6) . . ?
O1 C15 C14 114.6(5) . . ?

loop_
_geom_bond_atom_site_label_1
_geom_bond_atom_site_label_2
_geom_bond_distance
_geom_bond_site_symmetry_2
_geom_bond_publ_flag
Ag1 O1 2.319(4) . ?
Ag1 N1 2.319(4) . ?
Ag1 S1 2.5097(16) 2_645 ?
Ag1 S1 2.6048(14) . ?
S1 C8 1.784(4) . ?
S1 C10 1.826(5) . ?
S1 Ag1 2.5097(16) 2_655 ?
F1 C14 1.225(8) . ?
F2 C14 1.337(8) . ?
F3 C14 1.310(8) . ?
O1 C15 1.247(7) . ?
O2 C15 1.220(7) . ?
N1 C1 1.325(6) . ?
N1 C9 1.364(6) . ?
C1 C2 1.398(8) . ?
C1 H1A 0.9300 . ?
C2 C3 1.328(9) . ?
C2 H2A 0.9300 . ?
C3 C4 1.413(8) . ?
C3 H3A 0.9300 . ?
C4 C5 1.407(8) . ?
C4 C9 1.422(6) . ?
C5 C6 1.339(8) . ?
C5 H5A 0.9300 . ?
C6 C7 1.418(7) . ?
C6 H6A 0.9300 . ?
C7 C8 1.365(6) . ?
C7 H7A 0.9300 . ?
C8 C9 1.424(6) . ?
C10 C11 1.512(7) . ?
C10 H10A 0.9700 . ?
C10 H10B 0.9700 . ?
C11 C12 1.532(8) . ?
C11 H11A 0.9700 . ?
C11 H11B 0.9700 . ?
C12 C13' 1.266(14) . ?
C12 C13 1.297(14) . ?
C12 H12A 0.9800 . ?
C13 C13' 1.577(15) 3_656 ?
C13 C13' 1.60(2) . ?
C13 H13A 0.9800 . ?
C13' C13 1.577(15) 3_656 ?
C13' H13B 0.9800 . ?
C14 C15 1.510(8) . ?

loop_
_geom_torsion_atom_site_label_1
_geom_torsion_atom_site_label_2
_geom_torsion_atom_site_label_3
_geom_torsion_atom_site_label_4
_geom_torsion
_geom_torsion_site_symmetry_1
_geom_torsion_site_symmetry_2
_geom_torsion_site_symmetry_3
_geom_torsion_site_symmetry_4
_geom_torsion_publ_flag
O1 Ag1 S1 C8 123.01(17) . . . . ?
N1 Ag1 S1 C8 15.03(17) . . . . ?
S1 Ag1 S1 C8 -106.09(14) 2_645 . . . ?
O1 Ag1 S1 C10 -128.4(2) . . . . ?
N1 Ag1 S1 C10 123.7(2) . . . . ?
S1 Ag1 S1 C10 2.53(17) 2_645 . . . ?
O1 Ag1 S1 Ag1 1.50(12) . . . 2_655 ?
N1 Ag1 S1 Ag1 -106.48(11) . . . 2_655 ?
S1 Ag1 S1 Ag1 132.40(7) 2_645 . . 2_655 ?
N1 Ag1 O1 C15 -65.2(4) . . . . ?
S1 Ag1 O1 C15 79.1(3) 2_645 . . . ?
S1 Ag1 O1 C15 -146.0(3) . . . . ?
O1 Ag1 N1 C1 68.4(4) . . . . ?
S1 Ag1 N1 C1 -71.1(4) 2_645 . . . ?
S1 Ag1 N1 C1 172.0(4) . . . . ?
O1 Ag1 N1 C9 -121.5(3) . . . . ?
S1 Ag1 N1 C9 99.0(3) 2_645 . . . ?
S1 Ag1 N1 C9 -17.9(3) . . . . ?
C9 N1 C1 C2 -1.0(8) . . . . ?
Ag1 N1 C1 C2 169.4(5) . . . . ?
N1 C1 C2 C3 -1.6(10) . . . . ?
C1 C2 C3 C4 2.1(10) . . . . ?
C2 C3 C4 C5 179.4(6) . . . . ?
C2 C3 C4 C9 -0.3(8) . . . . ?
C3 C4 C5 C6 -177.8(6) . . . . ?
C9 C4 C5 C6 1.9(8) . . . . ?
C4 C5 C6 C7 1.5(9) . . . . ?
C5 C6 C7 C8 -3.4(9) . . . . ?
C6 C7 C8 C9 1.8(7) . . . . ?
C6 C7 C8 S1 178.0(4) . . . . ?
C10 S1 C8 C7 54.9(4) . . . . ?
Ag1 S1 C8 C7 -55.7(4) 2_655 . . . ?
Ag1 S1 C8 C7 167.9(4) . . . . ?
C10 S1 C8 C9 -128.8(4) . . . . ?
Ag1 S1 C8 C9 120.6(3) 2_655 . . . ?
Ag1 S1 C8 C9 -15.8(3) . . . . ?
C1 N1 C9 C8 -175.7(4) . . . . ?
Ag1 N1 C9 C8 14.0(5) . . . . ?
C1 N1 C9 C4 2.9(7) . . . . ?
Ag1 N1 C9 C4 -167.3(3) . . . . ?
C7 C8 C9 N1 -179.8(4) . . . . ?
S1 C8 C9 N1 3.9(5) . . . . ?
C7 C8 C9 C4 1.5(6) . . . . ?
S1 C8 C9 C4 -174.7(3) . . . . ?
C5 C4 C9 N1 178.0(4) . . . . ?
C3 C4 C9 N1 -2.3(7) . . . . ?
C5 C4 C9 C8 -3.4(7) . . . . ?
C3 C4 C9 C8 176.4(4) . . . . ?
C8 S1 C10 C11 174.8(4) . . . . ?
Ag1 S1 C10 C11 -72.9(4) 2_655 . . . ?
Ag1 S1 C10 C11 69.2(4) . . . . ?
S1 C10 C11 C12 179.2(5) . . . . ?
C10 C11 C12 C13' -76.7(11) . . . . ?
C10 C11 C12 C13 -169.9(10) . . . . ?
C13' C12 C13 C13' 63.6(14) . . . 3_656 ?
C11 C12 C13 C13' -178.1(10) . . . 3_656 ?
C11 C12 C13 C13' 118.3(10) . . . . ?
C13 C12 C13' C13 -65.0(14) . . . 3_656 ?
C11 C12 C13' C13 176.8(9) . . . 3_656 ?
C11 C12 C13' C13 -118.2(11) . . . . ?
C13' C13 C13' C12 -127.5(11) 3_656 . . . ?
C12 C13 C13' C13 127.5(11) . . . 3_656 ?
C13' C13 C13' C13 0.0 3_656 . . 3_656 ?
Ag1 O1 C15 O2 -4.6(7) . . . . ?
Ag1 O1 C15 C14 173.8(4) . . . . ?
F1 C14 C15 O2 7.6(10) . . . . ?
F3 C14 C15 O2 -114.1(7) . . . . ?
F2 C14 C15 O2 139.6(7) . . . . ?
F1 C14 C15 O1 -171.0(8) . . . . ?
F3 C14 C15 O1 67.3(7) . . . . ?
F2 C14 C15 O1 -39.0(9) . . . . ?
